data_1568638
loop_
_publ_author_name
'Reichl, Stephan'
'Bal&#xe1;zs, G&#xe1;bor'
'Scheer, Manfred'

_publ_section_title
;
 Novel synthetic route for (parent) phosphetanes, phospholanes,
 phosphinanes and phosphepanes.
;
_journal_issue 14
_journal_name_full 'Chemical science'
_journal_page_first 3834
_journal_page_last 3838
_journal_paper_doi 10.1039/d3sc00580a
_journal_volume 14
_journal_year 2023
_chemical_absolute_configuration ad
_chemical_formula_moiety 'C16 H27 Fe P5'
_chemical_formula_sum 'C16 H27 Fe P5'
_chemical_formula_weight 430.07
_space_group_crystal_system orthorhombic
_space_group_IT_number 19
_space_group_name_Hall 'P 2ac 2ab'
_space_group_name_H-M_alt 'P 21 21 21'
_atom_sites_solution_hydrogens geom
_atom_sites_solution_primary iterative
_audit_creation_date 2021-12-16
_audit_creation_method
;
Olex2 1.5-alpha
(compiled 2021.12.09 svn.r5202d8cf for OlexSys, GUI svn.r6439)
;
_audit_update_record
;
2022-12-23 deposited with the CCDC.	2023-03-13 downloaded from the CCDC.
;
_cell_angle_alpha 90
_cell_angle_beta 90
_cell_angle_gamma 90
_cell_formula_units_Z 4
_cell_length_a 9.2930(3)
_cell_length_b 14.8439(5)
_cell_length_c 14.4562(5)
_cell_measurement_reflns_used 12148
_cell_measurement_temperature 122.99(10)
_cell_measurement_theta_max 74.5390
_cell_measurement_theta_min 2.9620
_cell_volume 1994.15(12)
_computing_cell_refinement 'CrysAlisPro 1.171.41.118a (Rigaku OD, 2021)'
_computing_data_collection 'CrysAlisPro 1.171.41.118a (Rigaku OD, 2021)'
_computing_data_reduction 'CrysAlisPro 1.171.41.118a (Rigaku OD, 2021)'
_computing_molecular_graphics 'Olex2 1.5-alpha (Dolomanov et al., 2009)'
_computing_publication_material 'Olex2 1.5-alpha (Dolomanov et al., 2009)'
_computing_structure_refinement 'SHELXL 2018/3 (Sheldrick, 2015)'
_computing_structure_solution
;
Superflip  (Palatinus & Chapuis, 2007;Palatinus & van der Lee, 2008;
Palatinus et al., 2012)
;
_diffrn_ambient_environment N~2~
_diffrn_ambient_temperature 122.99(10)
_diffrn_detector 'Hybrid Pixel Array Detector'
_diffrn_detector_area_resol_mean 10.0000
_diffrn_detector_type 'HyPix-Arc 150'
_diffrn_measured_fraction_theta_full 0.999
_diffrn_measured_fraction_theta_max 0.992
_diffrn_measurement_details
;
List of Runs (angles in degrees, time in seconds):

  # Type    Start    End  Width  t~exp~   \w     \q     \k     \f   Frames
#--------------------------------------------------------------------------
  1  \w     44.00 108.00   0.50    0.16    --   76.72   0.00-120.00  128
  2  \w     73.00 116.00   0.50    0.16    --   76.72  15.00-150.00   86
  3  \w     51.00 101.00   0.50    0.16    --   76.72   0.00 -60.00  100
  4  \w     40.00  88.00   0.50    0.16    --   72.87   0.00   0.00   96
  5  \w     64.00 119.00   0.50    0.16    --   76.72  15.00 150.00  110
  6  \w     44.00  76.00   0.50    0.16    --   76.72   0.00 150.00   64
  7  \w     45.00  91.00   0.50    0.16    --   76.72-125.00  30.00   92
  8  \w     38.00 100.00   0.50    0.16    --   76.72-125.00 -30.00  124
  9  \w     69.00 103.00   0.50    0.16    --   76.72-125.00-180.00   68
 10  \w     43.00  69.00   0.50    0.16    --   76.72-125.00-150.00   52
 11  \w     44.00  80.00   0.50    0.16    --   76.72-125.00-120.00   72
 12  \w     43.00  88.00   0.50    0.16    --   76.72-125.00 -60.00   90
 13  \w     46.00 103.00   0.50    0.16    --   76.72-125.00  90.00  114
 14  \w     37.00  76.00   0.50    0.16    --   76.72-125.00 120.00   78
 15  \w    -80.00 -33.00   0.50    0.16    --  -66.64   0.00 150.00   94
 16  \w    -63.00 -35.00   0.50    0.16    --  -67.59 125.00 120.00   56
 17  \w    -85.00 -26.00   0.50    0.16    --  -66.64 125.00  60.00  118
 18  \w    -93.00 -27.00   0.50    0.16    --  -67.59 125.00 -90.00  132
 19  \w    -77.00 -28.00   0.50    0.16    --  -66.64 125.00-180.00   98
;
_diffrn_measurement_device 'four-circle diffractometer'
_diffrn_measurement_device_type 'XtaLAB Synergy R, DW system, HyPix-Arc 150'
_diffrn_measurement_method '\w scans'
_diffrn_orient_matrix_type 'CrysAlisPro convention (1999,Acta A55,543-557)'
_diffrn_orient_matrix_UB_11 -0.0254238000
_diffrn_orient_matrix_UB_12 0.0352216000
_diffrn_orient_matrix_UB_13 -0.0988982000
_diffrn_orient_matrix_UB_21 -0.1101164000
_diffrn_orient_matrix_UB_22 -0.0757999000
_diffrn_orient_matrix_UB_23 -0.0167802000
_diffrn_orient_matrix_UB_31 -0.1212444000
_diffrn_orient_matrix_UB_32 0.0615897000
_diffrn_orient_matrix_UB_33 0.0359109000
_diffrn_radiation_monochromator mirror
_diffrn_radiation_probe x-ray
_diffrn_radiation_type 'Cu K\a'
_diffrn_radiation_wavelength 1.54184
_diffrn_reflns_av_R_equivalents 0.0273
_diffrn_reflns_av_unetI/netI 0.0211
_diffrn_reflns_Laue_measured_fraction_full 0.999
_diffrn_reflns_Laue_measured_fraction_max 0.992
_diffrn_reflns_limit_h_max 10
_diffrn_reflns_limit_h_min -11
_diffrn_reflns_limit_k_max 18
_diffrn_reflns_limit_k_min -16
_diffrn_reflns_limit_l_max 18
_diffrn_reflns_limit_l_min -17
_diffrn_reflns_number 15527
_diffrn_reflns_point_group_measured_fraction_full 0.998
_diffrn_reflns_point_group_measured_fraction_max 0.984
_diffrn_reflns_theta_full 67.684
_diffrn_reflns_theta_max 74.771
_diffrn_reflns_theta_min 4.269
_diffrn_source 'Rotating-anode X-ray tube'
_diffrn_source_type 'Rigaku (Cu) X-ray Source'
_exptl_absorpt_coefficient_mu 9.800
_exptl_absorpt_correction_T_max 1.000
_exptl_absorpt_correction_T_min 0.289
_exptl_absorpt_correction_type gaussian
_exptl_absorpt_process_details
;
CrysAlisPro 1.171.41.118a (Rigaku Oxford Diffraction, 2021)
Numerical absorption correction based on gaussian integration over
a multifaceted crystal model
Empirical absorption correction using spherical harmonics,
implemented in SCALE3 ABSPACK scaling algorithm.
;
_exptl_crystal_colour red
_exptl_crystal_colour_primary red
_exptl_crystal_density_diffrn 1.433
_exptl_crystal_description plate
_exptl_crystal_F_000 896
_exptl_crystal_size_max 0.249
_exptl_crystal_size_mid 0.165
_exptl_crystal_size_min 0.068
_refine_diff_density_max 0.498
_refine_diff_density_min -0.518
_refine_diff_density_rms 0.108
_refine_ls_abs_structure_details
;
 Flack x determined using 1566 quotients [(I+)-(I-)]/[(I+)+(I-)]
 (Parsons, Flack and Wagner, Acta Cryst. B69 (2013) 249-259).
;
_refine_ls_abs_structure_Flack 0.011(4)
_refine_ls_extinction_coef 0.00032(6)
_refine_ls_extinction_expression Fc^*^=kFc[1+0.001xFc^2^\l^3^/sin(2\q)]^-1/4^
_refine_ls_extinction_method 'SHELXL-2018/3 (Sheldrick 2018)'
_refine_ls_goodness_of_fit_ref 1.200
_refine_ls_hydrogen_treatment constr
_refine_ls_matrix_type full
_refine_ls_number_parameters 329
_refine_ls_number_reflns 4030
_refine_ls_number_restraints 312
_refine_ls_restrained_S_all 1.163
_refine_ls_R_factor_all 0.0468
_refine_ls_R_factor_gt 0.0462
_refine_ls_shift/su_max 0.000
_refine_ls_shift/su_mean 0.000
_refine_ls_structure_factor_coef Fsqd
_refine_ls_weighting_details 'w=1/[\s^2^(Fo^2^)+8.5808P] where P=(Fo^2^+2Fc^2^)/3'
_refine_ls_weighting_scheme calc
_refine_ls_wR_factor_gt 0.1091
_refine_ls_wR_factor_ref 0.1093
_reflns_Friedel_coverage 0.739
_reflns_Friedel_fraction_full 0.997
_reflns_Friedel_fraction_max 0.972
_reflns_number_gt 3953
_reflns_number_total 4030
_reflns_threshold_expression 'I > 2\s(I)'
_cod_data_source_file d3sc00580a2.cif
_cod_data_source_block res900_p5c6_op_abs
_cod_depositor_comments 'Adding full bibliography for 1568634--1568643.cif.'
_cod_original_cell_volume 1994.14(12)
_cod_database_code 1568638
_shelx_shelxl_version_number 2018/3
_chemical_oxdiff_formula C16H26FeP5
_shelx_space_group_comment
;
The symmetry employed for this shelxl refinement is uniquely defined
by the following loop, which should always be used as a source of
symmetry information in preference to the above space-group names.
They are only intended as comments.
;
_olex2_refinement_description
;
1. Fixed Uiso
 At 1.2 times of:
  All C(H,H) groups, All C(H,H,H,H) groups
 At 1.5 times of:
  All C(H,H,H) groups
2. Uiso/Uaniso restraints and constraints
C10A \\sim C5A \\sim C5B \\sim C10B \\sim C9A \\sim C4A \\sim C4B \\sim C9B
\\sim C3B \\sim C3A \\sim C8A \\sim C8B \\sim C2B \\sim C2A \\sim C7B \\sim C7A
\\sim C1A \\sim C1B \\sim C6B \\sim C6A: within 1.8A with sigma of 0.01 and
sigma for terminal atoms of 0.02 within 1.8A
C15A \\sim C15B \\sim C16: within 1.8A with sigma of 0.01 and sigma for
terminal atoms of 0.02 within 1.8A
3. Others
 Sof(C6B)=Sof(H6BA)=Sof(H6BB)=Sof(H6BC)=Sof(C1B)=Sof(C5B)=Sof(C10B)=Sof(H10D)=
 Sof(H10E)=Sof(H10F)=Sof(C4B)=Sof(C9B)=Sof(H9BA)=Sof(H9BB)=Sof(H9BC)=Sof(C3B)=
 Sof(C8B)=Sof(H8BA)=Sof(H8BB)=Sof(H8BC)=Sof(C2B)=Sof(C7B)=Sof(H7BA)=Sof(H7BB)=
 Sof(H7BC)=1-FVAR(1)
 Sof(C1A)=Sof(C5A)=Sof(C9A)=Sof(H9AA)=Sof(H9AB)=Sof(H9AC)=Sof(C8A)=Sof(H8AA)=
 Sof(H8AB)=Sof(H8AC)=Sof(C4A)=Sof(C10A)=Sof(H10A)=Sof(H10B)=Sof(H10C)=Sof(C7A)=
 Sof(H7AA)=Sof(H7AB)=Sof(H7AC)=Sof(C6A)=Sof(H6AA)=Sof(H6AB)=Sof(H6AC)=Sof(C3A)=
 Sof(C2A)=FVAR(1)
 Sof(H16C)=Sof(H16D)=Sof(H12C)=Sof(H12D)=Sof(C13B)=Sof(H13A)=Sof(H13B)=
 Sof(C15B)=Sof(H15A)=Sof(H15B)=Sof(C14B)=Sof(H14A)=Sof(H14B)=1-FVAR(2)
 Sof(H16A)=Sof(H16B)=Sof(H12A)=Sof(H12B)=Sof(C14A)=Sof(H14C)=Sof(H14D)=
 Sof(C15A)=Sof(H15C)=Sof(H15D)=Sof(C13A)=Sof(H13C)=Sof(H13D)=FVAR(2)
4.a Secondary CH2 refined with riding coordinates:
 C16(H16C,H16D), C16(H16A,H16B), C12(H12C,H12D), C12(H12A,H12B), C13B(H13A,
 H13B), C15B(H15A,H15B), C11(H11A,H11B), C14B(H14A,H14B), C14A(H14C,H14D),
 C15A(H15C,H15D), C13A(H13C,H13D)
4.b Idealised Me refined as rotating group:
 C9A(H9AA,H9AB,H9AC), C8A(H8AA,H8AB,H8AC), C10A(H10A,H10B,H10C), C7A(H7AA,H7AB,
 H7AC), C6A(H6AA,H6AB,H6AC), C6B(H6BA,H6BB,H6BC), C10B(H10D,H10E,H10F),
 C9B(H9BA,H9BB,H9BC), C8B(H8BA,H8BB,H8BC), C7B(H7BA,H7BB,H7BC)
;
_olex2_submission_special_instructions 'No special instructions were received'
_oxdiff_exptl_absorpt_empirical_details
;
Empirical correction (ABSPACK) includes:
- Absorption correction using spherical harmonics
- Frame scaling
;
_oxdiff_exptl_absorpt_empirical_full_max 1.306
_oxdiff_exptl_absorpt_empirical_full_min 0.861

loop_
_space_group_symop_operation_xyz
'x, y, z'
'-x+1/2, -y, z+1/2'
'x+1/2, -y+1/2, -z'
'-x, y+1/2, -z+1/2'

loop_
_atom_site_label
_atom_site_type_symbol
_atom_site_fract_x
_atom_site_fract_y
_atom_site_fract_z
_atom_site_U_iso_or_equiv
_atom_site_adp_type
_atom_site_occupancy
_atom_site_site_symmetry_order
_atom_site_calc_flag
_atom_site_refinement_flags_posn
_atom_site_refinement_flags_adp
_atom_site_refinement_flags_occupancy
_atom_site_disorder_assembly
_atom_site_disorder_group
Fe1 Fe 0.98162(11) 0.46425(7) 0.61693(7) 0.0188(2) Uani 1 1 d . . . . .
P1 P 0.78938(18) 0.63017(11) 0.63336(12) 0.0190(3) Uani 1 1 d . . . . .
P2 P 0.73580(19) 0.48978(11) 0.62983(14) 0.0242(4) Uani 1 1 d . . . . .
P3 P 0.8164(2) 0.45752(15) 0.49496(13) 0.0334(5) Uani 1 1 d . . . . .
P5 P 1.0141(2) 0.61905(12) 0.60329(13) 0.0269(4) Uani 1 1 d . . . . .
P4 P 1.0021(3) 0.54260(15) 0.47804(12) 0.0369(5) Uani 1 1 d . . . . .
C16 C 0.7731(8) 0.6662(5) 0.7532(5) 0.0294(16) Uani 1 1 d . U . . .
H16C H 0.815709 0.619491 0.793647 0.035 Uiso 0.525(17) 1 calc R U P A 2
H16D H 0.829013 0.722318 0.761795 0.035 Uiso 0.525(17) 1 calc R U P A 2
H16A H 0.781271 0.611872 0.792545 0.035 Uiso 0.475(17) 1 calc R U P A 1
H16B H 0.857001 0.704876 0.767320 0.035 Uiso 0.475(17) 1 calc R U P A 1
C1A C 1.187(3) 0.4054(16) 0.6153(12) 0.021(3) Uani 0.573(15) 1 d . U P B 1
C12 C 0.5176(8) 0.6882(5) 0.5754(5) 0.0261(15) Uani 1 1 d . . . . .
H12C H 0.502200 0.623486 0.588517 0.031 Uiso 0.525(17) 1 calc R U P A 2
H12D H 0.467468 0.702670 0.516769 0.031 Uiso 0.525(17) 1 calc R U P A 2
H12A H 0.468639 0.716874 0.522112 0.031 Uiso 0.475(17) 1 calc R U P A 1
H12B H 0.503131 0.622456 0.568792 0.031 Uiso 0.475(17) 1 calc R U P A 1
C13B C 0.449(4) 0.7469(14) 0.657(2) 0.025(5) Uani 0.525(17) 1 d . . P A 2
H13A H 0.417299 0.804998 0.630662 0.030 Uiso 0.525(17) 1 calc R U P A 2
H13B H 0.361769 0.715182 0.679244 0.030 Uiso 0.525(17) 1 calc R U P A 2
C5A C 1.1649(17) 0.4474(11) 0.7012(11) 0.019(3) Uani 0.573(15) 1 d . U P B 1
C9A C 0.980(2) 0.4335(11) 0.8362(9) 0.036(4) Uani 0.573(15) 1 d . U P B 1
H9AA H 0.999194 0.497177 0.849289 0.054 Uiso 0.573(15) 1 calc R U P B 1
H9AB H 1.026849 0.396002 0.883143 0.054 Uiso 0.573(15) 1 calc R U P B 1
H9AC H 0.875865 0.422803 0.837564 0.054 Uiso 0.573(15) 1 calc R U P B 1
C8A C 0.858(2) 0.2846(13) 0.6973(14) 0.038(4) Uani 0.573(15) 1 d . U P B 1
H8AA H 0.785557 0.317786 0.732876 0.057 Uiso 0.573(15) 1 calc R U P B 1
H8AB H 0.888857 0.231526 0.732518 0.057 Uiso 0.573(15) 1 calc R U P B 1
H8AC H 0.816494 0.265306 0.638242 0.057 Uiso 0.573(15) 1 calc R U P B 1
C4A C 1.0376(19) 0.4100(11) 0.7427(12) 0.020(3) Uani 0.573(15) 1 d . U P B 1
C15B C 0.609(2) 0.6838(14) 0.7849(14) 0.027(4) Uani 0.525(17) 1 d . U P A 2
H15A H 0.550506 0.630190 0.769180 0.032 Uiso 0.525(17) 1 calc R U P A 2
H15B H 0.606396 0.691220 0.852914 0.032 Uiso 0.525(17) 1 calc R U P A 2
C10A C 1.2652(18) 0.5145(9) 0.7448(11) 0.035(3) Uani 0.573(15) 1 d . U P B 1
H10A H 1.309111 0.551689 0.696400 0.052 Uiso 0.573(15) 1 calc R U P B 1
H10B H 1.340756 0.482428 0.778761 0.052 Uiso 0.573(15) 1 calc R U P B 1
H10C H 1.211273 0.552995 0.787491 0.052 Uiso 0.573(15) 1 calc R U P B 1
C7A C 1.066(2) 0.2754(12) 0.5216(13) 0.030(4) Uani 0.573(15) 1 d . U P B 1
H7AA H 0.967143 0.253204 0.516251 0.046 Uiso 0.573(15) 1 calc R U P B 1
H7AB H 1.131060 0.224698 0.533426 0.046 Uiso 0.573(15) 1 calc R U P B 1
H7AC H 1.093999 0.305300 0.463873 0.046 Uiso 0.573(15) 1 calc R U P B 1
C6A C 1.3132(18) 0.4217(11) 0.5532(12) 0.033(3) Uani 0.573(15) 1 d . U P B 1
H6AA H 1.285470 0.409420 0.489030 0.050 Uiso 0.573(15) 1 calc R U P B 1
H6AB H 1.392503 0.381718 0.570956 0.050 Uiso 0.573(15) 1 calc R U P B 1
H6AC H 1.344158 0.484527 0.558917 0.050 Uiso 0.573(15) 1 calc R U P B 1
C3A C 0.983(3) 0.3434(13) 0.6798(13) 0.018(3) Uani 0.573(15) 1 d . U P B 1
C2A C 1.075(2) 0.341(2) 0.600(2) 0.017(3) Uani 0.573(15) 1 d . U P B 1
C11 C 0.6796(8) 0.7058(5) 0.5634(5) 0.0252(15) Uani 1 1 d . . . . .
H11A H 0.700925 0.768879 0.581073 0.030 Uiso 1 1 calc R U . . .
H11B H 0.705615 0.698264 0.497471 0.030 Uiso 1 1 calc R U . . .
C14B C 0.5404(15) 0.7671(9) 0.7398(10) 0.025(4) Uani 0.525(17) 1 d . . P A 2
H14A H 0.480590 0.798288 0.786546 0.030 Uiso 0.525(17) 1 calc R U P A 2
H14B H 0.617953 0.808947 0.720980 0.030 Uiso 0.525(17) 1 calc R U P A 2
C14A C 0.5026(19) 0.6751(10) 0.7496(10) 0.029(4) Uani 0.475(17) 1 d . . P A 1
H14C H 0.429620 0.685248 0.798425 0.035 Uiso 0.475(17) 1 calc R U P A 1
H14D H 0.514576 0.609179 0.742580 0.035 Uiso 0.475(17) 1 calc R U P A 1
C6B C 1.321(2) 0.4525(16) 0.5955(17) 0.035(4) Uani 0.427(15) 1 d . U P B 2
H6BA H 1.317768 0.442689 0.528498 0.053 Uiso 0.427(15) 1 calc R U P B 2
H6BB H 1.407288 0.423565 0.621006 0.053 Uiso 0.427(15) 1 calc R U P B 2
H6BC H 1.324411 0.517260 0.608333 0.053 Uiso 0.427(15) 1 calc R U P B 2
C1B C 1.191(4) 0.413(2) 0.6390(17) 0.020(3) Uani 0.427(15) 1 d . U P B 2
C5B C 1.123(3) 0.4400(16) 0.7259(15) 0.021(3) Uani 0.427(15) 1 d . U P B 2
C10B C 1.188(2) 0.5095(13) 0.7896(14) 0.034(4) Uani 0.427(15) 1 d . U P B 2
H10D H 1.244276 0.552607 0.753357 0.050 Uiso 0.427(15) 1 calc R U P B 2
H10E H 1.250226 0.479657 0.834777 0.050 Uiso 0.427(15) 1 calc R U P B 2
H10F H 1.110487 0.541445 0.822109 0.050 Uiso 0.427(15) 1 calc R U P B 2
C4B C 0.997(2) 0.3873(14) 0.7418(17) 0.018(3) Uani 0.427(15) 1 d . U P B 2
C9B C 0.910(2) 0.3901(13) 0.8259(12) 0.026(4) Uani 0.427(15) 1 d . U P B 2
H9BA H 0.912359 0.451171 0.851672 0.039 Uiso 0.427(15) 1 calc R U P B 2
H9BB H 0.950113 0.347725 0.871246 0.039 Uiso 0.427(15) 1 calc R U P B 2
H9BC H 0.811006 0.373284 0.811499 0.039 Uiso 0.427(15) 1 calc R U P B 2
C3B C 0.984(5) 0.3275(19) 0.6627(19) 0.020(3) Uani 0.427(15) 1 d . U P B 2
C8B C 0.867(2) 0.2584(14) 0.6562(16) 0.026(4) Uani 0.427(15) 1 d . U P B 2
H8BA H 0.776632 0.284507 0.677986 0.039 Uiso 0.427(15) 1 calc R U P B 2
H8BB H 0.892387 0.206351 0.694647 0.039 Uiso 0.427(15) 1 calc R U P B 2
H8BC H 0.856683 0.239176 0.591728 0.039 Uiso 0.427(15) 1 calc R U P B 2
C2B C 1.102(3) 0.345(3) 0.603(3) 0.019(3) Uani 0.427(15) 1 d . U P B 2
C7B C 1.126(3) 0.2952(16) 0.5118(17) 0.028(4) Uani 0.427(15) 1 d . U P B 2
H7BA H 1.033973 0.271199 0.489552 0.042 Uiso 0.427(15) 1 calc R U P B 2
H7BB H 1.193899 0.245557 0.521058 0.042 Uiso 0.427(15) 1 calc R U P B 2
H7BC H 1.164979 0.337294 0.465956 0.042 Uiso 0.427(15) 1 calc R U P B 2
C15A C 0.644(2) 0.7147(16) 0.7818(17) 0.029(4) Uani 0.475(17) 1 d . U P A 1
H15C H 0.651000 0.777254 0.758539 0.035 Uiso 0.475(17) 1 calc R U P A 1
H15D H 0.643103 0.717594 0.850244 0.035 Uiso 0.475(17) 1 calc R U P A 1
C13A C 0.443(4) 0.7149(17) 0.655(2) 0.025(6) Uani 0.475(17) 1 d . . P A 1
H13C H 0.340960 0.696511 0.648263 0.030 Uiso 0.475(17) 1 calc R U P A 1
H13D H 0.445108 0.781435 0.658710 0.030 Uiso 0.475(17) 1 calc R U P A 1

loop_
_atom_site_aniso_label
_atom_site_aniso_U_11
_atom_site_aniso_U_22
_atom_site_aniso_U_33
_atom_site_aniso_U_23
_atom_site_aniso_U_13
_atom_site_aniso_U_12
Fe1 0.0212(5) 0.0186(5) 0.0165(5) 0.0012(4) -0.0005(4) 0.0045(4)
P1 0.0197(8) 0.0175(7) 0.0198(8) 0.0009(7) 0.0012(7) 0.0000(6)
P2 0.0212(8) 0.0179(8) 0.0336(9) 0.0018(7) -0.0018(8) 0.0002(6)
P3 0.0429(12) 0.0310(10) 0.0262(9) -0.0079(8) -0.0136(8) 0.0120(10)
P5 0.0207(8) 0.0269(9) 0.0331(10) 0.0075(7) 0.0045(8) 0.0008(8)
P4 0.0439(12) 0.0447(11) 0.0220(8) 0.0103(8) 0.0086(9) 0.0155(11)
C16 0.028(4) 0.038(4) 0.022(3) -0.003(3) 0.002(3) 0.000(3)
C1A 0.022(5) 0.017(5) 0.023(6) -0.003(5) -0.008(6) -0.002(4)
C12 0.026(4) 0.024(3) 0.029(4) 0.009(3) -0.006(3) 0.003(3)
C13B 0.028(10) 0.016(11) 0.031(9) -0.011(10) 0.001(7) 0.005(11)
C5A 0.020(6) 0.015(5) 0.024(6) 0.006(5) -0.009(5) 0.002(5)
C9A 0.047(9) 0.036(8) 0.026(6) 0.005(6) 0.002(7) 0.016(7)
C8A 0.031(7) 0.032(9) 0.051(10) 0.023(8) -0.006(8) 0.002(7)
C4A 0.025(6) 0.016(6) 0.020(4) 0.001(5) -0.001(5) 0.005(5)
C15B 0.024(8) 0.039(9) 0.017(6) 0.006(7) 0.005(6) -0.001(7)
C10A 0.039(8) 0.028(7) 0.037(7) -0.006(6) -0.013(6) 0.001(6)
C7A 0.035(9) 0.022(7) 0.035(8) -0.008(6) -0.013(8) 0.006(7)
C6A 0.027(7) 0.031(8) 0.041(9) 0.005(6) 0.003(7) 0.002(6)
C3A 0.022(5) 0.009(6) 0.023(6) 0.007(4) 0.000(6) 0.000(5)
C2A 0.018(6) 0.011(4) 0.022(5) -0.001(4) -0.004(6) -0.005(6)
C11 0.032(4) 0.019(3) 0.025(3) 0.004(3) 0.008(3) 0.005(3)
C14B 0.023(7) 0.021(7) 0.031(7) -0.011(6) -0.001(6) 0.002(5)
C14A 0.033(9) 0.032(8) 0.021(7) -0.002(6) 0.007(7) -0.001(8)
C6B 0.017(8) 0.032(10) 0.057(12) 0.010(9) -0.001(9) 0.003(8)
C1B 0.018(5) 0.017(5) 0.025(7) 0.002(6) -0.003(7) -0.004(5)
C5B 0.023(6) 0.018(5) 0.022(6) 0.000(5) -0.010(6) -0.001(5)
C10B 0.038(10) 0.029(8) 0.033(9) 0.003(7) -0.022(8) -0.002(8)
C4B 0.023(6) 0.010(6) 0.022(5) 0.005(5) -0.005(6) -0.004(6)
C9B 0.040(9) 0.020(8) 0.018(7) 0.006(7) 0.007(7) 0.013(7)
C3B 0.023(5) 0.014(6) 0.023(6) 0.002(5) -0.002(6) -0.002(6)
C8B 0.030(9) 0.013(8) 0.035(10) 0.004(7) -0.008(8) -0.011(7)
C2B 0.024(7) 0.012(5) 0.021(6) 0.001(5) -0.001(7) 0.003(6)
C7B 0.031(11) 0.024(10) 0.029(9) -0.003(8) 0.002(9) 0.004(9)
C15A 0.027(9) 0.039(10) 0.022(6) 0.001(8) 0.007(7) -0.004(7)
C13A 0.014(9) 0.027(16) 0.034(11) -0.007(14) 0.001(7) 0.001(13)

loop_
_atom_type_symbol
_atom_type_description
_atom_type_scat_dispersion_real
_atom_type_scat_dispersion_imag
_atom_type_scat_source
C C 0.0181 0.0091 'International Tables Vol C Tables 4.2.6.8 and 6.1.1.4'
H H 0.0000 0.0000 'International Tables Vol C Tables 4.2.6.8 and 6.1.1.4'
Fe Fe -1.1336 3.1974 'International Tables Vol C Tables 4.2.6.8 and 6.1.1.4'
P P 0.2955 0.4335 'International Tables Vol C Tables 4.2.6.8 and 6.1.1.4'

loop_
_exptl_crystal_face_index_h
_exptl_crystal_face_index_k
_exptl_crystal_face_index_l
_exptl_crystal_face_perp_dist
1 -2 0 0.0823
0 -1 0 0.0292
-5 -4 -1 0.0826
3 7 -5 0.0568
0 9 -2 0.0320
1 9 1 0.0351
0 0 9 0.0554
-2 -2 -1 0.0728
0 0 1 0.0478
-5 -3 4 0.1013
4 2 -7 0.0797
0 8 -5 0.0566
1 -1 -9 0.0987
-1 9 2 0.0451

loop_
_geom_angle_atom_site_label_1
_geom_angle_atom_site_label_2
_geom_angle_atom_site_label_3
_geom_angle
_geom_angle_site_symmetry_1
_geom_angle_site_symmetry_3
_geom_angle_publ_flag
P2 Fe1 P3 54.71(8) . . ?
P2 Fe1 P5 88.46(7) . . ?
P2 Fe1 P4 93.92(8) . . ?
P5 Fe1 P3 93.63(8) . . ?
P5 Fe1 P4 54.74(8) . . ?
P4 Fe1 P3 54.92(9) . . ?
C1A Fe1 P2 164.4(7) . . ?
C1A Fe1 P3 124.8(4) . . ?
C1A Fe1 P5 107.0(7) . . ?
C1A Fe1 P4 97.1(6) . . ?
C1A Fe1 C5A 39.0(6) . . ?
C5A Fe1 P2 140.1(5) . . ?
C5A Fe1 P3 163.8(5) . . ?
C5A Fe1 P5 93.5(4) . . ?
C5A Fe1 P4 119.4(5) . . ?
C4A Fe1 P2 104.0(5) . . ?
C4A Fe1 P3 144.7(5) . . ?
C4A Fe1 P5 115.4(5) . . ?
C4A Fe1 P4 159.7(5) . . ?
C4A Fe1 C1A 67.5(7) . . ?
C4A Fe1 C5A 40.4(5) . . ?
C3A Fe1 P2 96.7(8) . . ?
C3A Fe1 P3 107.9(7) . . ?
C3A Fe1 P5 156.7(6) . . ?
C3A Fe1 P4 146.6(5) . . ?
C3A Fe1 C1A 68.1(11) . . ?
C3A Fe1 C5A 68.1(9) . . ?
C3A Fe1 C4A 41.3(7) . . ?
C3A Fe1 C2A 41.6(11) . . ?
C2A Fe1 P2 125.2(6) . . ?
C2A Fe1 P3 98.6(8) . . ?
C2A Fe1 P5 145.0(7) . . ?
C2A Fe1 P4 107.9(10) . . ?
C2A Fe1 C1A 40.4(8) . . ?
C2A Fe1 C5A 67.6(9) . . ?
C2A Fe1 C4A 69.4(11) . . ?
C1B Fe1 P2 162.1(8) . . ?
C1B Fe1 P3 134.6(7) . . ?
C1B Fe1 P5 104.5(9) . . ?
C1B Fe1 P4 103.6(8) . . ?
C1B Fe1 C4B 67.6(10) . . ?
C1B Fe1 C3B 66.4(15) . . ?
C5B Fe1 P2 126.1(7) . . ?
C5B Fe1 P3 167.6(7) . . ?
C5B Fe1 P5 98.8(7) . . ?
C5B Fe1 P4 133.3(8) . . ?
C5B Fe1 C1B 40.7(8) . . ?
C5B Fe1 C4B 39.6(8) . . ?
C5B Fe1 C3B 66.1(11) . . ?
C5B Fe1 C2B 65.7(14) . . ?
C4B Fe1 P2 94.8(6) . . ?
C4B Fe1 P3 131.0(6) . . ?
C4B Fe1 P5 126.2(6) . . ?
C4B Fe1 P4 171.3(6) . . ?
C3B Fe1 P2 98.1(11) . . ?
C3B Fe1 P3 101.5(9) . . ?
C3B Fe1 P5 164.6(9) . . ?
C3B Fe1 P4 137.8(7) . . ?
C3B Fe1 C4B 39.7(8) . . ?
C2B Fe1 P2 131.9(10) . . ?
C2B Fe1 P3 104.1(12) . . ?
C2B Fe1 P5 139.0(10) . . ?
C2B Fe1 P4 107.3(13) . . ?
C2B Fe1 C1B 38.8(12) . . ?
C2B Fe1 C4B 66.0(15) . . ?
C2B Fe1 C3B 39.0(15) . . ?
P5 P1 P2 98.45(10) . . ?
C16 P1 P2 106.8(3) . . ?
C16 P1 P5 107.3(3) . . ?
C16 P1 C11 107.5(3) . . ?
C11 P1 P2 117.1(3) . . ?
C11 P1 P5 118.7(2) . . ?
P1 P2 Fe1 86.10(8) . . ?
P3 P2 Fe1 63.05(8) . . ?
P3 P2 P1 99.07(11) . . ?
P2 P3 Fe1 62.24(7) . . ?
P2 P3 P4 104.63(11) . . ?
P4 P3 Fe1 62.26(8) . . ?
P1 P5 Fe1 86.13(8) . . ?
P1 P5 P4 99.35(11) . . ?
P4 P5 Fe1 62.68(8) . . ?
P3 P4 Fe1 62.82(8) . . ?
P5 P4 Fe1 62.58(7) . . ?
P5 P4 P3 104.86(11) . . ?
P1 C16 H16C 108.9 . . ?
P1 C16 H16D 108.9 . . ?
P1 C16 H16A 107.6 . . ?
P1 C16 H16B 107.6 . . ?
H16C C16 H16D 107.7 . . ?
H16A C16 H16B 107.0 . . ?
C15B C16 P1 113.4(9) . . ?
C15B C16 H16C 108.9 . . ?
C15B C16 H16D 108.9 . . ?
C15A C16 P1 119.0(11) . . ?
C15A C16 H16A 107.6 . . ?
C15A C16 H16B 107.6 . . ?
C5A C1A Fe1 70.7(12) . . ?
C5A C1A C6A 125.2(19) . . ?
C5A C1A C2A 109(3) . . ?
C6A C1A Fe1 130.6(14) . . ?
C2A C1A Fe1 67.5(17) . . ?
C2A C1A C6A 125.7(19) . . ?
H12C C12 H12D 107.9 . . ?
H12A C12 H12B 106.7 . . ?
C13B C12 H12C 109.1 . . ?
C13B C12 H12D 109.1 . . ?
C11 C12 H12C 109.1 . . ?
C11 C12 H12D 109.1 . . ?
C11 C12 H12A 106.8 . . ?
C11 C12 H12B 106.8 . . ?
C11 C12 C13B 112.3(13) . . ?
C13A C12 H12A 106.8 . . ?
C13A C12 H12B 106.8 . . ?
C13A C12 C11 122.0(14) . . ?
C12 C13B H13A 107.7 . . ?
C12 C13B H13B 107.7 . . ?
H13A C13B H13B 107.1 . . ?
C14B C13B C12 118(2) . . ?
C14B C13B H13A 107.7 . . ?
C14B C13B H13B 107.7 . . ?
C1A C5A Fe1 70.3(12) . . ?
C1A C5A C4A 108.7(17) . . ?
C1A C5A C10A 124.8(17) . . ?
C4A C5A Fe1 67.8(9) . . ?
C4A C5A C10A 126.3(16) . . ?
C10A C5A Fe1 131.7(11) . . ?
H9AA C9A H9AB 109.5 . . ?
H9AA C9A H9AC 109.5 . . ?
H9AB C9A H9AC 109.5 . . ?
C4A C9A H9AA 109.5 . . ?
C4A C9A H9AB 109.5 . . ?
C4A C9A H9AC 109.5 . . ?
H8AA C8A H8AB 109.5 . . ?
H8AA C8A H8AC 109.5 . . ?
H8AB C8A H8AC 109.5 . . ?
C3A C8A H8AA 109.5 . . ?
C3A C8A H8AB 109.5 . . ?
C3A C8A H8AC 109.5 . . ?
C5A C4A Fe1 71.8(9) . . ?
C5A C4A C9A 125.6(16) . . ?
C9A C4A Fe1 128.1(10) . . ?
C3A C4A Fe1 67.7(11) . . ?
C3A C4A C5A 106.9(18) . . ?
C3A C4A C9A 127.4(18) . . ?
C16 C15B H15A 108.8 . . ?
C16 C15B H15B 108.8 . . ?
H15A C15B H15B 107.7 . . ?
C14B C15B C16 113.7(13) . . ?
C14B C15B H15A 108.8 . . ?
C14B C15B H15B 108.8 . . ?
C5A C10A H10A 109.5 . . ?
C5A C10A H10B 109.5 . . ?
C5A C10A H10C 109.5 . . ?
H10A C10A H10B 109.5 . . ?
H10A C10A H10C 109.5 . . ?
H10B C10A H10C 109.5 . . ?
H7AA C7A H7AB 109.5 . . ?
H7AA C7A H7AC 109.5 . . ?
H7AB C7A H7AC 109.5 . . ?
C2A C7A H7AA 109.5 . . ?
C2A C7A H7AB 109.5 . . ?
C2A C7A H7AC 109.5 . . ?
C1A C6A H6AA 109.5 . . ?
C1A C6A H6AB 109.5 . . ?
C1A C6A H6AC 109.5 . . ?
H6AA C6A H6AB 109.5 . . ?
H6AA C6A H6AC 109.5 . . ?
H6AB C6A H6AC 109.5 . . ?
C8A C3A Fe1 126.8(17) . . ?
C4A C3A Fe1 71.0(10) . . ?
C4A C3A C8A 125.2(19) . . ?
C4A C3A C2A 108(3) . . ?
C2A C3A Fe1 70.3(17) . . ?
C2A C3A C8A 126(2) . . ?
C1A C2A Fe1 72.2(18) . . ?
C1A C2A C7A 127(2) . . ?
C1A C2A C3A 107(3) . . ?
C7A C2A Fe1 130.7(19) . . ?
C3A C2A Fe1 68.1(15) . . ?
C3A C2A C7A 126(2) . . ?
P1 C11 H11A 109.1 . . ?
P1 C11 H11B 109.1 . . ?
C12 C11 P1 112.4(5) . . ?
C12 C11 H11A 109.1 . . ?
C12 C11 H11B 109.1 . . ?
H11A C11 H11B 107.9 . . ?
C13B C14B C15B 114.4(14) . . ?
C13B C14B H14A 108.7 . . ?
C13B C14B H14B 108.7 . . ?
C15B C14B H14A 108.7 . . ?
C15B C14B H14B 108.7 . . ?
H14A C14B H14B 107.6 . . ?
H14C C14A H14D 107.5 . . ?
C15A C14A H14C 108.5 . . ?
C15A C14A H14D 108.5 . . ?
C15A C14A C13A 115.1(17) . . ?
C13A C14A H14C 108.5 . . ?
C13A C14A H14D 108.5 . . ?
H6BA C6B H6BB 109.5 . . ?
H6BA C6B H6BC 109.5 . . ?
H6BB C6B H6BC 109.5 . . ?
C1B C6B H6BA 109.5 . . ?
C1B C6B H6BB 109.5 . . ?
C1B C6B H6BC 109.5 . . ?
C6B C1B Fe1 122.9(19) . . ?
C5B C1B Fe1 68.6(16) . . ?
C5B C1B C6B 127(3) . . ?
C2B C1B Fe1 71(2) . . ?
C2B C1B C6B 127(3) . . ?
C2B C1B C5B 105(3) . . ?
C1B C5B Fe1 70.6(15) . . ?
C1B C5B C10B 123(2) . . ?
C10B C5B Fe1 126.5(15) . . ?
C4B C5B Fe1 72.3(13) . . ?
C4B C5B C1B 110(2) . . ?
C4B C5B C10B 127(2) . . ?
C5B C10B H10D 109.5 . . ?
C5B C10B H10E 109.5 . . ?
C5B C10B H10F 109.5 . . ?
H10D C10B H10E 109.5 . . ?
H10D C10B H10F 109.5 . . ?
H10E C10B H10F 109.5 . . ?
C5B C4B Fe1 68.1(12) . . ?
C5B C4B C9B 125(2) . . ?
C5B C4B C3B 106(3) . . ?
C9B C4B Fe1 130.8(14) . . ?
C3B C4B Fe1 69.9(16) . . ?
C3B C4B C9B 129(2) . . ?
C4B C9B H9BA 109.5 . . ?
C4B C9B H9BB 109.5 . . ?
C4B C9B H9BC 109.5 . . ?
H9BA C9B H9BB 109.5 . . ?
H9BA C9B H9BC 109.5 . . ?
H9BB C9B H9BC 109.5 . . ?
C4B C3B Fe1 70.3(14) . . ?
C4B C3B C8B 122(3) . . ?
C8B C3B Fe1 129(2) . . ?
C2B C3B Fe1 70(2) . . ?
C2B C3B C4B 108(4) . . ?
C2B C3B C8B 130(3) . . ?
C3B C8B H8BA 109.5 . . ?
C3B C8B H8BB 109.5 . . ?
C3B C8B H8BC 109.5 . . ?
H8BA C8B H8BB 109.5 . . ?
H8BA C8B H8BC 109.5 . . ?
H8BB C8B H8BC 109.5 . . ?
C1B C2B Fe1 71(2) . . ?
C1B C2B C3B 111(4) . . ?
C1B C2B C7B 125(3) . . ?
C3B C2B Fe1 71(2) . . ?
C3B C2B C7B 123(3) . . ?
C7B C2B Fe1 124(3) . . ?
C2B C7B H7BA 109.5 . . ?
C2B C7B H7BB 109.5 . . ?
C2B C7B H7BC 109.5 . . ?
H7BA C7B H7BB 109.5 . . ?
H7BA C7B H7BC 109.5 . . ?
H7BB C7B H7BC 109.5 . . ?
C16 C15A C14A 115.8(17) . . ?
C16 C15A H15C 108.3 . . ?
C16 C15A H15D 108.3 . . ?
C14A C15A H15C 108.3 . . ?
C14A C15A H15D 108.3 . . ?
H15C C15A H15D 107.4 . . ?
C12 C13A C14A 115(2) . . ?
C12 C13A H13C 108.4 . . ?
C12 C13A H13D 108.4 . . ?
C14A C13A H13C 108.4 . . ?
C14A C13A H13D 108.4 . . ?
H13C C13A H13D 107.5 . . ?

loop_
_geom_bond_atom_site_label_1
_geom_bond_atom_site_label_2
_geom_bond_distance
_geom_bond_site_symmetry_2
_geom_bond_publ_flag
Fe1 P2 2.323(2) . ?
Fe1 P3 2.340(2) . ?
Fe1 P5 2.326(2) . ?
Fe1 P4 2.328(2) . ?
Fe1 C1A 2.10(3) . ?
Fe1 C5A 2.109(14) . ?
Fe1 C4A 2.055(17) . ?
Fe1 C3A 2.01(2) . ?
Fe1 C2A 2.04(3) . ?
Fe1 C1B 2.11(4) . ?
Fe1 C5B 2.08(2) . ?
Fe1 C4B 2.14(2) . ?
Fe1 C3B 2.14(3) . ?
Fe1 C2B 2.11(4) . ?
P1 P2 2.143(2) . ?
P1 P5 2.139(3) . ?
P1 C16 1.819(7) . ?
P1 C11 1.823(7) . ?
P2 P3 2.143(3) . ?
P3 P4 2.153(3) . ?
P5 P4 2.140(3) . ?
C16 H16C 0.9900 . ?
C16 H16D 0.9900 . ?
C16 H16A 0.9900 . ?
C16 H16B 0.9900 . ?
C16 C15B 1.61(2) . ?
C16 C15A 1.46(2) . ?
C1A C5A 1.41(2) . ?
C1A C6A 1.49(3) . ?
C1A C2A 1.43(3) . ?
C12 H12C 0.9900 . ?
C12 H12D 0.9900 . ?
C12 H12A 0.9900 . ?
C12 H12B 0.9900 . ?
C12 C13B 1.60(3) . ?
C12 C11 1.538(11) . ?
C12 C13A 1.40(4) . ?
C13B H13A 0.9900 . ?
C13B H13B 0.9900 . ?
C13B C14B 1.49(4) . ?
C5A C4A 1.44(2) . ?
C5A C10A 1.50(2) . ?
C9A H9AA 0.9800 . ?
C9A H9AB 0.9800 . ?
C9A H9AC 0.9800 . ?
C9A C4A 1.50(2) . ?
C8A H8AA 0.9800 . ?
C8A H8AB 0.9800 . ?
C8A H8AC 0.9800 . ?
C8A C3A 1.48(3) . ?
C4A C3A 1.43(2) . ?
C15B H15A 0.9900 . ?
C15B H15B 0.9900 . ?
C15B C14B 1.54(2) . ?
C10A H10A 0.9800 . ?
C10A H10B 0.9800 . ?
C10A H10C 0.9800 . ?
C7A H7AA 0.9800 . ?
C7A H7AB 0.9800 . ?
C7A H7AC 0.9800 . ?
C7A C2A 1.49(4) . ?
C6A H6AA 0.9800 . ?
C6A H6AB 0.9800 . ?
C6A H6AC 0.9800 . ?
C3A C2A 1.44(4) . ?
C11 H11A 0.9900 . ?
C11 H11B 0.9900 . ?
C14B H14A 0.9900 . ?
C14B H14B 0.9900 . ?
C14A H14C 0.9900 . ?
C14A H14D 0.9900 . ?
C14A C15A 1.51(3) . ?
C14A C13A 1.59(4) . ?
C6B H6BA 0.9800 . ?
C6B H6BB 0.9800 . ?
C6B H6BC 0.9800 . ?
C6B C1B 1.49(4) . ?
C1B C5B 1.46(3) . ?
C1B C2B 1.40(5) . ?
C5B C10B 1.51(3) . ?
C5B C4B 1.43(3) . ?
C10B H10D 0.9800 . ?
C10B H10E 0.9800 . ?
C10B H10F 0.9800 . ?
C4B C9B 1.46(3) . ?
C4B C3B 1.45(3) . ?
C9B H9BA 0.9800 . ?
C9B H9BB 0.9800 . ?
C9B H9BC 0.9800 . ?
C3B C8B 1.50(4) . ?
C3B C2B 1.42(5) . ?
C8B H8BA 0.9800 . ?
C8B H8BB 0.9800 . ?
C8B H8BC 0.9800 . ?
C2B C7B 1.53(5) . ?
C7B H7BA 0.9800 . ?
C7B H7BB 0.9800 . ?
C7B H7BC 0.9800 . ?
C15A H15C 0.9900 . ?
C15A H15D 0.9900 . ?
C13A H13C 0.9900 . ?
C13A H13D 0.9900 . ?

loop_
_geom_torsion_atom_site_label_1
_geom_torsion_atom_site_label_2
_geom_torsion_atom_site_label_3
_geom_torsion_atom_site_label_4
_geom_torsion
_geom_torsion_site_symmetry_1
_geom_torsion_site_symmetry_2
_geom_torsion_site_symmetry_3
_geom_torsion_site_symmetry_4
_geom_torsion_publ_flag
Fe1 C1A C5A C4A 57.0(11) . . . . ?
Fe1 C1A C5A C10A -127.7(15) . . . . ?
Fe1 C1A C2A C7A 128(3) . . . . ?
Fe1 C1A C2A C3A -59.5(17) . . . . ?
Fe1 C5A C4A C9A -124.4(14) . . . . ?
Fe1 C5A C4A C3A 58.8(12) . . . . ?
Fe1 C4A C3A C8A -122(2) . . . . ?
Fe1 C4A C3A C2A 60.6(17) . . . . ?
Fe1 C3A C2A C1A 62.2(19) . . . . ?
Fe1 C3A C2A C7A -125(3) . . . . ?
Fe1 C1B C5B C10B -122(2) . . . . ?
Fe1 C1B C5B C4B 62.0(15) . . . . ?
Fe1 C1B C2B C3B -60(3) . . . . ?
Fe1 C1B C2B C7B 118(4) . . . . ?
Fe1 C5B C4B C9B -125.3(19) . . . . ?
Fe1 C5B C4B C3B 60.1(17) . . . . ?
Fe1 C4B C3B C8B -124(3) . . . . ?
Fe1 C4B C3B C2B 60(2) . . . . ?
Fe1 C3B C2B C1B 60(3) . . . . ?
Fe1 C3B C2B C7B -119(4) . . . . ?
P1 C16 C15B C14B -69.6(16) . . . . ?
P1 C16 C15A C14A 46(2) . . . . ?
P2 P1 C16 C15B -78.9(9) . . . . ?
P2 P1 C16 C15A -100.7(11) . . . . ?
P2 P1 C11 C12 46.8(6) . . . . ?
P5 P1 C16 C15B 176.4(9) . . . . ?
P5 P1 C16 C15A 154.5(11) . . . . ?
P5 P1 C11 C12 164.8(4) . . . . ?
C16 P1 C11 C12 -73.3(6) . . . . ?
C16 C15B C14B C13B 98(2) . . . . ?
C1A C5A C4A Fe1 -58.5(13) . . . . ?
C1A C5A C4A C9A 177.1(16) . . . . ?
C1A C5A C4A C3A 0.3(19) . . . . ?
C12 C13B C14B C15B -53(3) . . . . ?
C13B C12 C11 P1 90.2(13) . . . . ?
C5A C1A C2A Fe1 58.6(15) . . . . ?
C5A C1A C2A C7A -174(2) . . . . ?
C5A C1A C2A C3A -1(3) . . . . ?
C5A C4A C3A Fe1 -61.5(11) . . . . ?
C5A C4A C3A C8A 176.3(18) . . . . ?
C5A C4A C3A C2A -1(2) . . . . ?
C9A C4A C3A Fe1 121.8(15) . . . . ?
C9A C4A C3A C8A 0(3) . . . . ?
C9A C4A C3A C2A -177.6(19) . . . . ?
C8A C3A C2A Fe1 122(2) . . . . ?
C8A C3A C2A C1A -176(2) . . . . ?
C8A C3A C2A C7A -3(4) . . . . ?
C4A C3A C2A Fe1 -61.0(13) . . . . ?
C4A C3A C2A C1A 1(3) . . . . ?
C4A C3A C2A C7A 174(2) . . . . ?
C10A C5A C4A Fe1 126.2(15) . . . . ?
C10A C5A C4A C9A 2(2) . . . . ?
C10A C5A C4A C3A -174.9(15) . . . . ?
C6A C1A C5A Fe1 127(2) . . . . ?
C6A C1A C5A C4A -176.3(18) . . . . ?
C6A C1A C5A C10A -1(3) . . . . ?
C6A C1A C2A Fe1 -125(2) . . . . ?
C6A C1A C2A C7A 3(4) . . . . ?
C6A C1A C2A C3A 176(2) . . . . ?
C2A C1A C5A Fe1 -56.6(17) . . . . ?
C2A C1A C5A C4A 0(2) . . . . ?
C2A C1A C5A C10A 175.7(18) . . . . ?
C11 P1 C16 C15B 47.6(10) . . . . ?
C11 P1 C16 C15A 25.7(12) . . . . ?
C11 C12 C13B C14B -33(2) . . . . ?
C11 C12 C13A C14A -58(2) . . . . ?
C6B C1B C5B Fe1 116(3) . . . . ?
C6B C1B C5B C10B -6(4) . . . . ?
C6B C1B C5B C4B 178(3) . . . . ?
C6B C1B C2B Fe1 -117(3) . . . . ?
C6B C1B C2B C3B -177(3) . . . . ?
C6B C1B C2B C7B 1(5) . . . . ?
C1B C5B C4B Fe1 -61.0(17) . . . . ?
C1B C5B C4B C9B 174(2) . . . . ?
C1B C5B C4B C3B -1(3) . . . . ?
C5B C1B C2B Fe1 60.2(19) . . . . ?
C5B C1B C2B C3B 0(4) . . . . ?
C5B C1B C2B C7B 179(3) . . . . ?
C5B C4B C3B Fe1 -58.9(15) . . . . ?
C5B C4B C3B C8B 177(2) . . . . ?
C5B C4B C3B C2B 1(3) . . . . ?
C10B C5B C4B Fe1 123(2) . . . . ?
C10B C5B C4B C9B -3(3) . . . . ?
C10B C5B C4B C3B -177(2) . . . . ?
C4B C3B C2B Fe1 -60(2) . . . . ?
C4B C3B C2B C1B -1(4) . . . . ?
C4B C3B C2B C7B -179(3) . . . . ?
C9B C4B C3B Fe1 127(2) . . . . ?
C9B C4B C3B C8B 3(4) . . . . ?
C9B C4B C3B C2B -173(3) . . . . ?
C8B C3B C2B Fe1 124(4) . . . . ?
C8B C3B C2B C1B -176(3) . . . . ?
C8B C3B C2B C7B 5(6) . . . . ?
C2B C1B C5B Fe1 -61(2) . . . . ?
C2B C1B C5B C10B 177(2) . . . . ?
C2B C1B C5B C4B 1(3) . . . . ?
C15A C14A C13A C12 72(2) . . . . ?
C13A C12 C11 P1 74.8(15) . . . . ?
C13A C14A C15A C16 -93(2) . . . . ?

loop_
_exptl_oxdiff_crystal_face_indexfrac_h
_exptl_oxdiff_crystal_face_indexfrac_k
_exptl_oxdiff_crystal_face_indexfrac_l
_exptl_oxdiff_crystal_face_x
_exptl_oxdiff_crystal_face_y
_exptl_oxdiff_crystal_face_z
0.9993 -1.9964 0.0014 -0.0959 0.0413 -0.2441
-0.0015 -0.9978 -0.0003 -0.0351 0.0758 -0.0613
-5.3545 -4.2178 -1.3663 0.1227 0.9323 0.3404
2.7214 7.0919 -4.7418 0.6496 -0.7577 -0.0634
-0.0205 9.3119 -2.3984 0.5657 -0.6633 0.4899
1.2823 9.3091 1.3612 0.1607 -0.8697 0.4668
0.4764 -0.4280 9.3467 -0.9516 -0.1769 0.2515
-1.9906 -1.7425 -1.4092 0.1286 0.3749 0.0834
0.0786 0.3006 0.6974 -0.0604 -0.0431 0.0340
-5.0859 -2.9475 4.1614 -0.3861 0.7136 0.5845
3.7197 1.6922 -7.2073 0.6778 -0.4169 -0.6056
-0.0500 7.8389 -5.4530 0.8167 -0.4972 0.2930
1.1872 -0.5719 -9.1860 0.8581 0.0668 -0.5090
-0.7112 9.4259 1.5751 0.1943 -0.6626 0.7233
